data_4031702
loop_
_publ_author_name
'Hong, Kenneth K. C.'
'Ball, Graham E.'
'Black, David StC'
'Kumar, Naresh'

_publ_section_title
;
 The Mosaic of Rottlerin.
;
_journal_issue 21
_journal_name_full 'The Journal of organic chemistry'
_journal_page_first 10668
_journal_page_last 10674
_journal_paper_doi 10.1021/acs.joc.5b01827
_journal_volume 80
_journal_year 2015
_chemical_formula_moiety 'C42 H39 O8, C4 H8 O'
_chemical_formula_sum 'C46 H47 O9'
_chemical_formula_weight 743.83
_space_group_crystal_system triclinic
_space_group_IT_number 2
_space_group_name_Hall '-P 1'
_space_group_name_H-M_alt 'P -1'
_symmetry_space_group_name_Hall '-P 1'
_symmetry_space_group_name_H-M 'P -1'
_atom_sites_solution_hydrogens mixed
_audit_creation_date 2015-06-10
_audit_creation_method
;
Olex2 1.2
(compiled 2015.01.26 svn.r3150 for OlexSys, GUI svn.r4998)
;
_cell_angle_alpha 91.419(4)
_cell_angle_beta 106.952(4)
_cell_angle_gamma 91.256(4)
_cell_formula_units_Z 2
_cell_length_a 10.0335(9)
_cell_length_b 12.8124(12)
_cell_length_c 15.7773(14)
_cell_measurement_reflns_used 7800
_cell_measurement_temperature 150(2)
_cell_measurement_theta_max 26.041
_cell_measurement_theta_min 2.614
_cell_volume 1938.6(3)
_computing_cell_refinement 'SAINT v8.34A (Bruker, 2013)'
_computing_data_reduction 'SAINT v8.34A (Bruker, 2013)'
_computing_molecular_graphics 'Olex2 (Dolomanov et al., 2009)'
_computing_publication_material 'Olex2 (Dolomanov et al., 2009)'
_computing_structure_refinement 'ShelXL (Sheldrick, 2008)'
_diffrn_ambient_temperature 150.0
_diffrn_measured_fraction_theta_full 0.993
_diffrn_measured_fraction_theta_max 0.976
_diffrn_measurement_device_type 'Bruker APEX-II CCD'
_diffrn_measurement_method '\f and \w scans'
_diffrn_radiation_type MoK\a
_diffrn_radiation_wavelength 0.71073
_diffrn_reflns_av_R_equivalents 0.0406
_diffrn_reflns_av_unetI/netI 0.0451
_diffrn_reflns_laue_measured_fraction_full 0.993
_diffrn_reflns_laue_measured_fraction_max 0.976
_diffrn_reflns_limit_h_max 12
_diffrn_reflns_limit_h_min -12
_diffrn_reflns_limit_k_max 16
_diffrn_reflns_limit_k_min -16
_diffrn_reflns_limit_l_max 20
_diffrn_reflns_limit_l_min -14
_diffrn_reflns_number 30680
_diffrn_reflns_point_group_measured_fraction_full 0.993
_diffrn_reflns_point_group_measured_fraction_max 0.976
_diffrn_reflns_theta_full 25.000
_diffrn_reflns_theta_max 27.097
_diffrn_reflns_theta_min 3.498
_diffrn_standards_number 0
_exptl_absorpt_coefficient_mu 0.088
_exptl_absorpt_correction_T_max 0.7455
_exptl_absorpt_correction_T_min 0.6939
_exptl_absorpt_correction_type multi-scan
_exptl_absorpt_process_details
;
SADABS-2012/1 (Bruker,2012) was used for absorption correction.
wR2(int) was 0.1218 before and 0.0519 after correction.
The Ratio of minimum to maximum transmission is 0.9308.
The \l/2 correction factor is 0.0015.
;
_exptl_crystal_colour orange
_exptl_crystal_colour_primary orange
_exptl_crystal_density_diffrn 1.274
_exptl_crystal_description plate
_exptl_crystal_F_000 790
_exptl_crystal_size_max 0.115
_exptl_crystal_size_mid 0.114
_exptl_crystal_size_min 0.101
_refine_diff_density_max 0.672
_refine_diff_density_min -0.339
_refine_diff_density_rms 0.056
_refine_ls_extinction_method none
_refine_ls_goodness_of_fit_ref 1.053
_refine_ls_hydrogen_treatment mixed
_refine_ls_matrix_type full
_refine_ls_number_parameters 535
_refine_ls_number_reflns 8345
_refine_ls_number_restraints 60
_refine_ls_restrained_S_all 1.052
_refine_ls_R_factor_all 0.0927
_refine_ls_R_factor_gt 0.0589
_refine_ls_shift/su_max 0.026
_refine_ls_shift/su_mean 0.001
_refine_ls_structure_factor_coef Fsqd
_refine_ls_weighting_details 'w=1/[\s^2^(Fo^2^)+(0.0854P)^2^+0.8564P] where P=(Fo^2^+2Fc^2^)/3'
_refine_ls_weighting_scheme calc
_refine_ls_wR_factor_gt 0.1624
_refine_ls_wR_factor_ref 0.1838
_reflns_Friedel_coverage 0.000
_reflns_number_gt 5565
_reflns_number_total 8345
_reflns_threshold_expression 'I > 2\s(I)'
_cod_data_source_file jo5b01827_si_002.cif
_cod_data_source_block p1bar_a
_cod_depositor_comments 'Adding full bibliography for 4031702--4031703.cif.'
_cod_database_code 4031702
_shelx_space_group_comment
;
The symmetry employed for this shelxl refinement is uniquely defined
by the following loop, which should always be used as a source of
symmetry information in preference to the above space-group names.
They are only intended as comments.
;
_olex2_refinement_description
;
1. Fixed Uiso
 At 1.2 times of:
  All C(H) groups, All C(H,H) groups
 At 1.5 times of:
  All C(H,H,H) groups, All O(H) groups
2. Shared sites
{C1TA, C1TB}
{C2TA, C2TB}
3. Uiso/Uaniso restraints and constraints
Uanis(C1TA) = Uanis(C1TB)
Uanis(C2TA) = Uanis(C2TB)
4. Rigid body (RIGU) restrains
 O1TB, C1TB, C2TB, C3TB, C4TB
 with sigma for 1-2 distances of 0.02 and sigma for 1-3 distances of 0.02
 O1TA, C1TA, C2TA, C3TA, C4TA
 with sigma for 1-2 distances of 0.02 and sigma for 1-3 distances of 0.02
5. Others
 Fixed Sof: O1TA(0.5) C1TA(0.5) H1TA(0.5) H1TB(0.5) C2TA(0.5) H2TA(0.5)
 H2TB(0.5) C3TA(0.5) H3TA(0.5) H3TB(0.5) C4TA(0.5) H4TA(0.5) H4TB(0.5)
 O1TB(0.5) C1TB(0.5) H1TC(0.5) H1TD(0.5) C2TB(0.5) H2TC(0.5) H2TD(0.5)
 C3TB(0.5) H3TC(0.5) H3TD(0.5) C4TB(0.5) H4TC(0.5) H4TD(0.5)
6.a Ternary CH refined with riding coordinates:
 C16(H16), C16'(H16'), C17'(H17')
6.b Secondary CH2 refined with riding coordinates:
 C1TA(H1TA,H1TB), C2TA(H2TA,H2TB), C3TA(H3TA,H3TB), C4TA(H4TA,H4TB), C1TB(H1TC,
 H1TD), C2TB(H2TC,H2TD), C3TB(H3TC,H3TD), C4TB(H4TC,H4TD)
6.c Aromatic/amide H refined with riding coordinates:
 C11(H11), C12(H12), C13(H13), C14(H14), C15(H15), C8'(H8'), C9'(H9'),
 C11'(H11'), C12'(H12'), C13'(H13'), C14'(H14'), C15'(H15'), C6AA(H6AA),
 C7AA(H7AA)
6.d Idealised Me refined as rotating group:
 C19(H19A,H19B,H19C), C20(H20A,H20B,H20C), C21(H21A,H21B,H21C), C19'(H19D,H19E,
 H19F), C20'(H20D,H20E,H20F), C21'(H21D,H21E,H21F)
6.e Idealised tetrahedral OH refined as rotating group:
 O1(H1), O1'(H1'), O4'(H4')
;
_shelx_shelxl_version_number 2014/7
_olex2_submission_special_instructions 'No special instructions were received'

loop_
_space_group_symop_operation_xyz
'x, y, z'
'-x, -y, -z'

loop_
_atom_site_label
_atom_site_type_symbol
_atom_site_fract_x
_atom_site_fract_y
_atom_site_fract_z
_atom_site_U_iso_or_equiv
_atom_site_adp_type
_atom_site_occupancy
_atom_site_site_symmetry_order
_atom_site_calc_flag
_atom_site_refinement_flags_posn
_atom_site_refinement_flags_adp
_atom_site_refinement_flags_occupancy
_atom_site_disorder_assembly
_atom_site_disorder_group
O1 O 0.08717(16) 0.28001(14) 0.94194(11) 0.0427(4) Uani 1 1 d . . . . .
H1 H 0.1039 0.2400 0.9849 0.064 Uiso 1 1 calc GR . . . .
O2 O 0.22109(17) 0.16484(14) 1.05707(11) 0.0464(4) Uani 1 1 d . . . . .
O3 O 0.58033(15) 0.26056(12) 1.00279(10) 0.0363(4) Uani 1 1 d . . . . .
C7 C 0.3304(2) 0.17898(17) 1.03455(14) 0.0340(5) Uani 1 1 d . . . . .
C10 C 0.5572(2) -0.01473(16) 1.18916(14) 0.0331(5) Uani 1 1 d . . . . .
C11 C 0.6759(2) -0.03390(17) 1.16372(15) 0.0374(5) Uani 1 1 d . . . . .
H11 H 0.6898 0.0001 1.1140 0.045 Uiso 1 1 calc R . . . .
C12 C 0.7739(3) -0.10183(19) 1.20985(17) 0.0450(6) Uani 1 1 d . . . . .
H12 H 0.8542 -0.1147 1.1913 0.054 Uiso 1 1 calc R . . . .
C13 C 0.7558(3) -0.15117(19) 1.28271(17) 0.0477(6) Uani 1 1 d . . . . .
H13 H 0.8236 -0.1979 1.3142 0.057 Uiso 1 1 calc R . . . .
C14 C 0.6400(3) -0.13275(19) 1.30966(16) 0.0464(6) Uani 1 1 d . . . . .
H14 H 0.6278 -0.1662 1.3601 0.056 Uiso 1 1 calc R . . . .
C15 C 0.5415(3) -0.06562(18) 1.26332(15) 0.0401(6) Uani 1 1 d . . . . .
H15 H 0.4612 -0.0536 1.2821 0.048 Uiso 1 1 calc R . . . .
C16 C 0.5821(2) 0.40544(16) 0.86843(13) 0.0276(4) Uani 1 1 d . . . . .
H16 H 0.6176 0.4646 0.9124 0.033 Uiso 1 1 calc R . . . .
C17 C 0.6898(2) 0.31972(18) 0.88996(14) 0.0321(5) Uani 1 1 d . . . . .
H17 H 0.661(2) 0.2635(19) 0.8461(16) 0.038 Uiso 1 1 d R . . . .
C18 C 0.7125(2) 0.28329(17) 0.98439(14) 0.0320(5) Uani 1 1 d . . . . .
C19 C 0.7860(3) 0.1794(2) 0.99711(18) 0.0468(6) Uani 1 1 d . . . . .
H19A H 0.7987 0.1568 1.0578 0.070 Uiso 1 1 calc GR . . . .
H19B H 0.8773 0.1879 0.9867 0.070 Uiso 1 1 calc GR . . . .
H19C H 0.7295 0.1267 0.9550 0.070 Uiso 1 1 calc GR . . . .
C20 C 0.7899(3) 0.3643(2) 1.05337(16) 0.0505(7) Uani 1 1 d . . . . .
H20A H 0.7373 0.4287 1.0460 0.076 Uiso 1 1 calc GR . . . .
H20B H 0.8822 0.3787 1.0462 0.076 Uiso 1 1 calc GR . . . .
H20C H 0.8003 0.3380 1.1127 0.076 Uiso 1 1 calc GR . . . .
C21 C 0.0582(2) 0.4037(2) 0.79524(17) 0.0464(6) Uani 1 1 d . . . . .
H21A H 0.0599 0.4802 0.7958 0.070 Uiso 1 1 calc GR . . . .
H21B H -0.0161 0.3785 0.8190 0.070 Uiso 1 1 calc GR . . . .
H21C H 0.0408 0.3765 0.7343 0.070 Uiso 1 1 calc GR . . . .
O1' O 0.2868(2) 0.61951(15) 0.38760(11) 0.0529(5) Uani 1 1 d . . . . .
H1' H 0.3462 0.6667 0.3874 0.079 Uiso 1 1 calc GR . . . .
O2' O 0.4851(2) 0.74259(14) 0.44475(12) 0.0562(5) Uani 1 1 d . . . . .
O3' O 0.58261(16) 0.59360(12) 0.68353(10) 0.0365(4) Uani 1 1 d . . . . .
O4' O 0.19341(18) 0.36389(13) 0.57459(11) 0.0470(4) Uani 1 1 d . . . . .
H4' H 0.1292 0.3470 0.5284 0.070 Uiso 1 1 calc GR . . . .
C1' C 0.4363(2) 0.61572(17) 0.53735(15) 0.0366(5) Uani 1 1 d . . . . .
C2' C 0.4649(2) 0.56289(17) 0.61859(14) 0.0343(5) Uani 1 1 d . . . . .
C3' C 0.3821(2) 0.48026(17) 0.63011(14) 0.0334(5) Uani 1 1 d . . . . .
C4' C 0.2677(2) 0.44592(18) 0.55863(15) 0.0381(5) Uani 1 1 d . . . . .
C5' C 0.2359(3) 0.49200(19) 0.47667(15) 0.0432(6) Uani 1 1 d . . . . .
C6' C 0.3209(3) 0.57533(19) 0.46714(15) 0.0411(6) Uani 1 1 d . . . . .
C7' C 0.5104(3) 0.70959(19) 0.52237(16) 0.0426(6) Uani 1 1 d . . . . .
C8' C 0.6038(3) 0.77503(19) 0.59375(17) 0.0454(6) Uani 1 1 d . . . . .
H8' H 0.6326 0.7499 0.6523 0.055 Uiso 1 1 calc R . . . .
C9' C 0.6489(3) 0.8689(2) 0.57797(19) 0.0499(7) Uani 1 1 d . . . . .
H9' H 0.6244 0.8881 0.5177 0.060 Uiso 1 1 calc R . . . .
C10' C 0.7322(3) 0.9460(2) 0.64334(19) 0.0492(7) Uani 1 1 d . . . . .
C11' C 0.7998(3) 0.9222(2) 0.7307(2) 0.0547(7) Uani 1 1 d . . . . .
H11' H 0.7993 0.8519 0.7485 0.066 Uiso 1 1 calc R . . . .
C12' C 0.8671(3) 0.9986(2) 0.7916(2) 0.0637(8) Uani 1 1 d . . . . .
H12' H 0.9120 0.9806 0.8510 0.076 Uiso 1 1 calc R . . . .
C13' C 0.8701(3) 1.1013(2) 0.7675(3) 0.0657(9) Uani 1 1 d . . . . .
H13' H 0.9136 1.1545 0.8102 0.079 Uiso 1 1 calc R . . . .
C14' C 0.8091(3) 1.1254(2) 0.6805(3) 0.0696(9) Uani 1 1 d . . . . .
H14' H 0.8152 1.1951 0.6625 0.084 Uiso 1 1 calc R . . . .
C15' C 0.7390(3) 1.0493(2) 0.6188(2) 0.0610(8) Uani 1 1 d . . . . .
H15' H 0.6952 1.0676 0.5594 0.073 Uiso 1 1 calc R . . . .
C16' C 0.4157(2) 0.42262(17) 0.71484(13) 0.0312(5) Uani 1 1 d . . . . .
H16' H 0.4085 0.3460 0.7001 0.037 Uiso 1 1 calc R . . . .
C17' C 0.5606(2) 0.44878(16) 0.77470(13) 0.0294(5) Uani 1 1 d . . . . .
H17' H 0.6269 0.4121 0.7485 0.035 Uiso 1 1 calc R . . . .
C18' C 0.5949(2) 0.56615(16) 0.77505(14) 0.0327(5) Uani 1 1 d . . . . .
C19' C 0.7469(2) 0.59161(18) 0.82325(16) 0.0407(6) Uani 1 1 d . . . . .
H19D H 0.8061 0.5478 0.7985 0.061 Uiso 1 1 calc GR . . . .
H19E H 0.7650 0.5782 0.8864 0.061 Uiso 1 1 calc GR . . . .
H19F H 0.7677 0.6654 0.8160 0.061 Uiso 1 1 calc GR . . . .
C20' C 0.4981(3) 0.63611(17) 0.80764(15) 0.0391(5) Uani 1 1 d . . . . .
H20D H 0.5277 0.7093 0.8065 0.059 Uiso 1 1 calc GR . . . .
H20E H 0.5019 0.6187 0.8684 0.059 Uiso 1 1 calc GR . . . .
H20F H 0.4025 0.6254 0.7690 0.059 Uiso 1 1 calc GR . . . .
C21' C 0.1165(3) 0.4527(2) 0.39953(17) 0.0601(8) Uani 1 1 d . . . . .
H21D H 0.1247 0.4834 0.3450 0.090 Uiso 1 1 calc GR . . . .
H21E H 0.0282 0.4726 0.4093 0.090 Uiso 1 1 calc GR . . . .
H21F H 0.1187 0.3764 0.3941 0.090 Uiso 1 1 calc GR . . . .
O1AA O 0.30873(15) 0.44815(11) 0.75807(9) 0.0336(4) Uani 1 1 d . . . . .
C0AA C 0.4568(2) 0.29403(16) 0.95058(13) 0.0282(4) Uani 1 1 d . . . . .
C1AA C 0.4501(2) 0.36233(16) 0.88306(13) 0.0274(4) Uani 1 1 d . . . . .
C2AA C 0.3188(2) 0.39131(16) 0.83136(13) 0.0294(5) Uani 1 1 d . . . . .
C3AA C 0.1962(2) 0.36678(17) 0.85147(14) 0.0323(5) Uani 1 1 d . . . . .
C5AA C 0.2069(2) 0.30387(17) 0.92284(14) 0.0328(5) Uani 1 1 d . . . . .
C6AA C 0.4464(2) 0.11009(16) 1.07108(14) 0.0328(5) Uani 1 1 d . . . . .
H6AA H 0.5188 0.1043 1.0438 0.039 Uiso 1 1 calc R . . . .
C7AA C 0.4505(2) 0.05537(17) 1.14270(15) 0.0358(5) Uani 1 1 d . . . . .
H7AA H 0.3740 0.0633 1.1662 0.043 Uiso 1 1 calc R . . . .
C8AA C 0.3348(2) 0.25966(16) 0.97134(14) 0.0308(5) Uani 1 1 d . . . . .
O1TA O 0.0149(10) 0.7504(6) 0.5409(7) 0.083(3) Uani 0.5 1 d . U P A 1
C1TA C 0.0048(5) 0.8483(4) 0.5235(3) 0.1003(13) Uani 0.5 1 d . U P A 1
H1TA H -0.0913 0.8710 0.5165 0.120 Uiso 0.5 1 calc R . P A 1
H1TB H 0.0286 0.8616 0.4680 0.120 Uiso 0.5 1 calc R . P A 1
C2TA C 0.1053(6) 0.9057(4) 0.6001(4) 0.139(2) Uani 0.5 1 d . U P A 1
H2TA H 0.0574 0.9562 0.6288 0.167 Uiso 0.5 1 calc R . P A 1
H2TB H 0.1793 0.9429 0.5818 0.167 Uiso 0.5 1 calc R . P A 1
C3TA C 0.1642(14) 0.8161(9) 0.6614(7) 0.113(4) Uani 0.5 1 d . U P A 1
H3TA H 0.2668 0.8248 0.6842 0.136 Uiso 0.5 1 calc R . P A 1
H3TB H 0.1260 0.8180 0.7126 0.136 Uiso 0.5 1 calc R . P A 1
C4TA C 0.1325(14) 0.7286(11) 0.6197(8) 0.117(6) Uani 0.5 1 d . U P A 1
H4TA H 0.1039 0.6765 0.6569 0.141 Uiso 0.5 1 calc R . P A 1
H4TB H 0.2124 0.7017 0.6019 0.141 Uiso 0.5 1 calc R . P A 1
O1TB O 0.0368(12) 0.7475(9) 0.5283(9) 0.114(5) Uani 0.5 1 d . U P B 2
C1TB C 0.0048(5) 0.8483(4) 0.5235(3) 0.1003(13) Uani 0.5 1 d . U P B 2
H1TC H -0.0918 0.8566 0.5261 0.120 Uiso 0.5 1 calc R . P B 2
H1TD H 0.0118 0.8762 0.4670 0.120 Uiso 0.5 1 calc R . P B 2
C2TB C 0.1053(6) 0.9057(4) 0.6001(4) 0.139(2) Uani 0.5 1 d . U P B 2
H2TC H 0.0659 0.9166 0.6502 0.167 Uiso 0.5 1 calc R . P B 2
H2TD H 0.1362 0.9738 0.5829 0.167 Uiso 0.5 1 calc R . P B 2
C3TB C 0.2217(9) 0.8287(9) 0.6215(9) 0.105(5) Uani 0.5 1 d . U P B 2
H3TC H 0.2958 0.8490 0.5946 0.126 Uiso 0.5 1 calc R . P B 2
H3TD H 0.2631 0.8239 0.6863 0.126 Uiso 0.5 1 calc R . P B 2
C4TB C 0.1636(15) 0.7456(11) 0.5886(13) 0.142(8) Uani 0.5 1 d . U P B 2
H4TC H 0.1548 0.7019 0.6377 0.171 Uiso 0.5 1 calc R . P B 2
H4TD H 0.2266 0.7094 0.5603 0.171 Uiso 0.5 1 calc R . P B 2

loop_
_atom_site_aniso_label
_atom_site_aniso_U_11
_atom_site_aniso_U_22
_atom_site_aniso_U_33
_atom_site_aniso_U_23
_atom_site_aniso_U_13
_atom_site_aniso_U_12
O1 0.0297(8) 0.0547(11) 0.0461(10) 0.0161(8) 0.0135(7) 0.0002(7)
O2 0.0364(9) 0.0565(11) 0.0506(10) 0.0210(8) 0.0182(8) -0.0015(8)
O3 0.0255(8) 0.0507(9) 0.0332(8) 0.0182(7) 0.0080(6) 0.0020(7)
C7 0.0343(12) 0.0366(12) 0.0318(11) 0.0049(9) 0.0110(9) -0.0042(9)
C10 0.0375(12) 0.0293(11) 0.0322(11) 0.0026(9) 0.0098(9) -0.0049(9)
C11 0.0431(13) 0.0342(12) 0.0356(12) 0.0040(9) 0.0126(10) -0.0055(10)
C12 0.0406(14) 0.0439(14) 0.0487(15) 0.0021(11) 0.0105(11) -0.0015(11)
C13 0.0555(16) 0.0375(13) 0.0422(14) 0.0052(11) 0.0017(12) 0.0022(11)
C14 0.0669(18) 0.0372(13) 0.0343(12) 0.0095(10) 0.0132(12) -0.0028(12)
C15 0.0513(15) 0.0354(12) 0.0378(12) 0.0058(10) 0.0195(11) -0.0035(11)
C16 0.0293(11) 0.0287(10) 0.0245(10) 0.0057(8) 0.0074(8) -0.0017(8)
C17 0.0333(12) 0.0340(12) 0.0299(11) 0.0082(9) 0.0102(9) 0.0020(9)
C18 0.0259(11) 0.0373(12) 0.0336(11) 0.0133(9) 0.0091(9) -0.0019(9)
C19 0.0396(13) 0.0509(15) 0.0547(15) 0.0242(12) 0.0189(12) 0.0086(11)
C20 0.0532(16) 0.0548(16) 0.0353(13) 0.0101(11) 0.0002(11) -0.0133(13)
C21 0.0325(13) 0.0537(15) 0.0497(15) 0.0164(12) 0.0055(11) 0.0020(11)
O1' 0.0716(13) 0.0564(12) 0.0303(9) 0.0200(8) 0.0123(8) 0.0132(9)
O2' 0.0782(14) 0.0533(11) 0.0437(10) 0.0236(9) 0.0262(10) 0.0076(10)
O3' 0.0437(9) 0.0353(8) 0.0307(8) 0.0130(6) 0.0103(7) -0.0029(7)
O4' 0.0498(11) 0.0466(10) 0.0337(9) 0.0086(7) -0.0044(7) -0.0112(8)
C1' 0.0457(14) 0.0342(12) 0.0334(12) 0.0111(9) 0.0154(10) 0.0102(10)
C2' 0.0424(13) 0.0312(11) 0.0297(11) 0.0063(9) 0.0106(10) 0.0048(9)
C3' 0.0397(12) 0.0325(11) 0.0263(11) 0.0072(9) 0.0066(9) 0.0019(9)
C4' 0.0442(14) 0.0365(12) 0.0307(11) 0.0071(9) 0.0060(10) 0.0045(10)
C5' 0.0510(15) 0.0451(14) 0.0293(12) 0.0078(10) 0.0041(11) 0.0091(11)
C6' 0.0548(15) 0.0431(13) 0.0268(11) 0.0119(10) 0.0125(11) 0.0145(11)
C7' 0.0539(15) 0.0393(13) 0.0421(13) 0.0187(11) 0.0233(12) 0.0137(11)
C8' 0.0500(15) 0.0429(14) 0.0479(14) 0.0205(11) 0.0198(12) 0.0029(11)
C9' 0.0590(17) 0.0450(14) 0.0552(16) 0.0187(12) 0.0297(13) 0.0049(12)
C10' 0.0511(15) 0.0404(14) 0.0678(18) 0.0161(13) 0.0344(14) 0.0019(12)
C11' 0.0560(17) 0.0457(15) 0.0696(19) 0.0150(14) 0.0288(15) -0.0057(13)
C12' 0.0528(17) 0.068(2) 0.075(2) 0.0101(16) 0.0278(15) -0.0129(15)
C13' 0.0471(17) 0.0554(18) 0.100(3) -0.0021(17) 0.0301(17) -0.0099(14)
C14' 0.0536(18) 0.0410(16) 0.119(3) 0.0124(18) 0.0329(19) -0.0023(14)
C15' 0.0556(17) 0.0459(16) 0.088(2) 0.0231(15) 0.0304(16) 0.0010(13)
C16' 0.0352(12) 0.0297(11) 0.0278(11) 0.0063(9) 0.0074(9) -0.0001(9)
C17' 0.0335(11) 0.0294(11) 0.0257(10) 0.0071(8) 0.0087(9) 0.0005(9)
C18' 0.0388(12) 0.0317(11) 0.0272(11) 0.0096(9) 0.0088(9) -0.0019(9)
C19' 0.0427(14) 0.0380(13) 0.0398(13) 0.0119(10) 0.0095(11) -0.0068(10)
C20' 0.0484(14) 0.0299(12) 0.0365(12) 0.0037(9) 0.0086(11) 0.0009(10)
C21' 0.0658(19) 0.0676(19) 0.0350(14) 0.0152(13) -0.0049(13) -0.0001(15)
O1AA 0.0334(8) 0.0371(8) 0.0295(8) 0.0113(6) 0.0069(6) 0.0022(6)
C0AA 0.0262(10) 0.0315(11) 0.0247(10) 0.0047(8) 0.0039(8) 0.0009(8)
C1AA 0.0289(11) 0.0279(10) 0.0249(10) 0.0033(8) 0.0074(8) -0.0006(8)
C2AA 0.0335(11) 0.0275(10) 0.0250(10) 0.0039(8) 0.0051(9) -0.0009(9)
C3AA 0.0276(11) 0.0324(11) 0.0351(11) 0.0056(9) 0.0059(9) 0.0019(9)
C5AA 0.0281(11) 0.0372(12) 0.0341(11) 0.0024(9) 0.0106(9) -0.0025(9)
C6AA 0.0347(12) 0.0306(11) 0.0350(11) 0.0045(9) 0.0130(9) -0.0032(9)
C7AA 0.0384(12) 0.0342(12) 0.0375(12) 0.0043(9) 0.0155(10) -0.0037(10)
C8AA 0.0297(11) 0.0334(11) 0.0291(11) 0.0044(9) 0.0086(9) -0.0023(9)
O1TA 0.081(5) 0.061(5) 0.075(5) 0.002(4) -0.023(4) -0.053(4)
C1TA 0.083(3) 0.094(3) 0.105(3) 0.006(3) -0.001(2) -0.017(3)
C2TA 0.122(4) 0.091(3) 0.166(5) -0.041(3) -0.015(4) -0.014(3)
C3TA 0.122(10) 0.086(7) 0.079(6) -0.025(5) -0.049(6) 0.008(7)
C4TA 0.104(10) 0.091(7) 0.095(7) 0.019(6) -0.066(7) -0.040(6)
O1TB 0.084(6) 0.115(7) 0.101(7) -0.060(5) -0.036(4) 0.059(5)
C1TB 0.083(3) 0.094(3) 0.105(3) 0.006(3) -0.001(2) -0.017(3)
C2TB 0.122(4) 0.091(3) 0.166(5) -0.041(3) -0.015(4) -0.014(3)
C3TB 0.045(4) 0.067(6) 0.182(13) -0.042(7) 0.003(5) -0.022(4)
C4TB 0.063(6) 0.088(9) 0.25(2) -0.058(10) 0.012(9) 0.031(7)

loop_
_atom_type_symbol
_atom_type_description
_atom_type_scat_dispersion_real
_atom_type_scat_dispersion_imag
_atom_type_scat_source
C C 0.0033 0.0016 'International Tables Vol C Tables 4.2.6.8 and 6.1.1.4'
H H 0.0000 0.0000 'International Tables Vol C Tables 4.2.6.8 and 6.1.1.4'
O O 0.0106 0.0060 'International Tables Vol C Tables 4.2.6.8 and 6.1.1.4'

loop_
_geom_angle_atom_site_label_1
_geom_angle_atom_site_label_2
_geom_angle_atom_site_label_3
_geom_angle
C5AA O1 H1 109.5
C0AA O3 C18 122.31(15)
O2 C7 C6AA 117.62(19)
O2 C7 C8AA 119.3(2)
C8AA C7 C6AA 123.00(19)
C11 C10 C15 117.8(2)
C11 C10 C7AA 123.0(2)
C15 C10 C7AA 119.2(2)
C10 C11 H11 119.6
C12 C11 C10 120.7(2)
C12 C11 H11 119.6
C11 C12 H12 119.8
C11 C12 C13 120.4(2)
C13 C12 H12 119.8
C12 C13 H13 120.0
C14 C13 C12 120.0(2)
C14 C13 H13 120.0
C13 C14 H14 120.1
C13 C14 C15 119.8(2)
C15 C14 H14 120.1
C10 C15 H15 119.3
C14 C15 C10 121.4(2)
C14 C15 H15 119.3
C17 C16 H16 107.6
C17 C16 C17' 112.82(17)
C17' C16 H16 107.6
C1AA C16 H16 107.6
C1AA C16 C17 107.58(16)
C1AA C16 C17' 113.47(16)
C16 C17 H17 109.2(14)
C18 C17 C16 110.86(18)
C18 C17 H17 112.8(14)
O3 C18 C17 111.72(16)
O3 C18 C19 104.02(16)
O3 C18 C20 106.45(19)
C19 C18 C17 110.60(19)
C20 C18 C17 112.47(18)
C20 C18 C19 111.2(2)
C18 C19 H19A 109.5
C18 C19 H19B 109.5
C18 C19 H19C 109.5
H19A C19 H19B 109.5
H19A C19 H19C 109.5
H19B C19 H19C 109.5
C18 C20 H20A 109.5
C18 C20 H20B 109.5
C18 C20 H20C 109.5
H20A C20 H20B 109.5
H20A C20 H20C 109.5
H20B C20 H20C 109.5
H21A C21 H21B 109.5
H21A C21 H21C 109.5
H21B C21 H21C 109.5
C3AA C21 H21A 109.5
C3AA C21 H21B 109.5
C3AA C21 H21C 109.5
C6' O1' H1' 109.5
C2' O3' C18' 118.62(16)
C4' O4' H4' 109.5
C2' C1' C6' 116.1(2)
C2' C1' C7' 125.3(2)
C6' C1' C7' 118.5(2)
O3' C2' C1' 117.00(19)
O3' C2' C3' 120.96(18)
C3' C2' C1' 121.9(2)
C2' C3' C4' 118.95(19)
C2' C3' C16' 121.63(19)
C4' C3' C16' 119.33(19)
O4' C4' C3' 115.41(18)
O4' C4' C5' 122.4(2)
C5' C4' C3' 122.2(2)
C4' C5' C6' 117.6(2)
C4' C5' C21' 122.0(2)
C6' C5' C21' 120.4(2)
O1' C6' C1' 120.4(2)
O1' C6' C5' 116.4(2)
C5' C6' C1' 123.2(2)
O2' C7' C1' 119.1(2)
O2' C7' C8' 116.8(2)
C1' C7' C8' 123.8(2)
C7' C8' H8' 119.4
C9' C8' C7' 121.2(2)
C9' C8' H8' 119.4
C8' C9' H9' 116.4
C8' C9' C10' 127.1(2)
C10' C9' H9' 116.4
C11' C10' C9' 123.1(2)
C11' C10' C15' 117.9(3)
C15' C10' C9' 118.9(3)
C10' C11' H11' 119.4
C12' C11' C10' 121.1(3)
C12' C11' H11' 119.4
C11' C12' H12' 119.7
C11' C12' C13' 120.6(3)
C13' C12' H12' 119.7
C12' C13' H13' 120.5
C14' C13' C12' 119.0(3)
C14' C13' H13' 120.5
C13' C14' H14' 119.6
C13' C14' C15' 120.8(3)
C15' C14' H14' 119.6
C10' C15' H15' 119.8
C14' C15' C10' 120.4(3)
C14' C15' H15' 119.8
C3' C16' H16' 108.5
C3' C16' C17' 112.70(17)
C17' C16' H16' 108.5
O1AA C16' C3' 106.97(17)
O1AA C16' H16' 108.5
O1AA C16' C17' 111.61(17)
C16 C17' H17' 106.8
C16' C17' C16 111.41(16)
C16' C17' H17' 106.8
C16' C17' C18' 110.89(17)
C18' C17' C16 113.79(17)
C18' C17' H17' 106.8
O3' C18' C17' 107.57(17)
O3' C18' C19' 103.21(16)
O3' C18' C20' 107.22(17)
C19' C18' C17' 111.68(18)
C19' C18' C20' 111.7(2)
C20' C18' C17' 114.61(18)
C18' C19' H19D 109.5
C18' C19' H19E 109.5
C18' C19' H19F 109.5
H19D C19' H19E 109.5
H19D C19' H19F 109.5
H19E C19' H19F 109.5
C18' C20' H20D 109.5
C18' C20' H20E 109.5
C18' C20' H20F 109.5
H20D C20' H20E 109.5
H20D C20' H20F 109.5
H20E C20' H20F 109.5
C5' C21' H21D 109.5
C5' C21' H21E 109.5
C5' C21' H21F 109.5
H21D C21' H21E 109.5
H21D C21' H21F 109.5
H21E C21' H21F 109.5
C2AA O1AA C16' 112.62(15)
O3 C0AA C1AA 121.76(18)
O3 C0AA C8AA 116.82(17)
C1AA C0AA C8AA 121.35(19)
C0AA C1AA C16 120.04(18)
C0AA C1AA C2AA 118.15(18)
C2AA C1AA C16 121.79(17)
O1AA C2AA C1AA 119.14(18)
O1AA C2AA C3AA 117.49(18)
C3AA C2AA C1AA 123.36(18)
C2AA C3AA C21 121.00(19)
C5AA C3AA C21 122.1(2)
C5AA C3AA C2AA 116.87(19)
O1 C5AA C3AA 116.60(19)
O1 C5AA C8AA 120.51(18)
C3AA C5AA C8AA 122.77(19)
C7 C6AA H6AA 120.0
C7AA C6AA C7 120.1(2)
C7AA C6AA H6AA 120.0
C10 C7AA H7AA 116.0
C6AA C7AA C10 128.1(2)
C6AA C7AA H7AA 116.0
C0AA C8AA C7 124.86(19)
C0AA C8AA C5AA 116.68(18)
C5AA C8AA C7 118.37(19)
C1TA O1TA C4TA 113.3(8)
O1TA C1TA H1TA 110.4
O1TA C1TA H1TB 110.4
O1TA C1TA C2TA 106.5(6)
H1TA C1TA H1TB 108.6
C2TA C1TA H1TA 110.4
C2TA C1TA H1TB 110.4
C1TA C2TA H2TA 111.5
C1TA C2TA H2TB 111.5
C1TA C2TA C3TA 101.6(5)
H2TA C2TA H2TB 109.3
C3TA C2TA H2TA 111.5
C3TA C2TA H2TB 111.5
C2TA C3TA H3TA 109.6
C2TA C3TA H3TB 109.5
H3TA C3TA H3TB 108.1
C4TA C3TA C2TA 110.5(8)
C4TA C3TA H3TA 109.6
C4TA C3TA H3TB 109.5
O1TA C4TA H4TA 110.8
O1TA C4TA H4TB 110.8
C3TA C4TA O1TA 104.8(11)
C3TA C4TA H4TA 110.8
C3TA C4TA H4TB 110.8
H4TA C4TA H4TB 108.9
C1TB O1TB C4TB 104.8(10)
O1TB C1TB H1TC 110.1
O1TB C1TB H1TD 110.1
O1TB C1TB C2TB 107.8(6)
H1TC C1TB H1TD 108.5
C2TB C1TB H1TC 110.1
C2TB C1TB H1TD 110.1
C1TB C2TB H2TC 111.9
C1TB C2TB H2TD 111.9
C1TB C2TB C3TB 99.5(5)
H2TC C2TB H2TD 109.6
C3TB C2TB H2TC 111.9
C3TB C2TB H2TD 111.9
C2TB C3TB H3TC 111.0
C2TB C3TB H3TD 111.0
H3TC C3TB H3TD 109.0
C4TB C3TB C2TB 103.7(8)
C4TB C3TB H3TC 111.0
C4TB C3TB H3TD 111.0
O1TB C4TB H4TC 107.6
O1TB C4TB H4TD 107.6
C3TB C4TB O1TB 118.9(12)
C3TB C4TB H4TC 107.6
C3TB C4TB H4TD 107.6
H4TC C4TB H4TD 107.0

loop_
_geom_bond_atom_site_label_1
_geom_bond_atom_site_label_2
_geom_bond_distance
O1 H1 0.8400
O1 C5AA 1.352(3)
O2 C7 1.258(3)
O3 C18 1.462(2)
O3 C0AA 1.358(2)
C7 C6AA 1.464(3)
C7 C8AA 1.463(3)
C10 C11 1.388(3)
C10 C15 1.400(3)
C10 C7AA 1.452(3)
C11 H11 0.9500
C11 C12 1.380(3)
C12 H12 0.9500
C12 C13 1.381(4)
C13 H13 0.9500
C13 C14 1.372(4)
C14 H14 0.9500
C14 C15 1.378(3)
C15 H15 0.9500
C16 H16 1.0000
C16 C17 1.532(3)
C16 C17' 1.550(3)
C16 C1AA 1.505(3)
C17 H17 0.97(2)
C17 C18 1.527(3)
C18 C19 1.526(3)
C18 C20 1.510(3)
C19 H19A 0.9800
C19 H19B 0.9800
C19 H19C 0.9800
C20 H20A 0.9800
C20 H20B 0.9800
C20 H20C 0.9800
C21 H21A 0.9800
C21 H21B 0.9800
C21 H21C 0.9800
C21 C3AA 1.504(3)
O1' H1' 0.8400
O1' C6' 1.344(3)
O2' C7' 1.262(3)
O3' C2' 1.361(3)
O3' C18' 1.465(2)
O4' H4' 0.8400
O4' C4' 1.346(3)
C1' C2' 1.421(3)
C1' C6' 1.426(3)
C1' C7' 1.460(3)
C2' C3' 1.380(3)
C3' C4' 1.408(3)
C3' C16' 1.498(3)
C4' C5' 1.389(3)
C5' C6' 1.390(4)
C5' C21' 1.504(4)
C7' C8' 1.467(4)
C8' H8' 0.9500
C8' C9' 1.330(3)
C9' H9' 0.9500
C9' C10' 1.466(4)
C10' C11' 1.392(4)
C10' C15' 1.394(4)
C11' H11' 0.9500
C11' C12' 1.372(4)
C12' H12' 0.9500
C12' C13' 1.382(4)
C13' H13' 0.9500
C13' C14' 1.376(5)
C14' H14' 0.9500
C14' C15' 1.384(5)
C15' H15' 0.9500
C16' H16' 1.0000
C16' C17' 1.510(3)
C16' O1AA 1.468(3)
C17' H17' 1.0000
C17' C18' 1.535(3)
C18' C19' 1.516(3)
C18' C20' 1.522(3)
C19' H19D 0.9800
C19' H19E 0.9800
C19' H19F 0.9800
C20' H20D 0.9800
C20' H20E 0.9800
C20' H20F 0.9800
C21' H21D 0.9800
C21' H21E 0.9800
C21' H21F 0.9800
O1AA C2AA 1.362(2)
C0AA C1AA 1.383(3)
C0AA C8AA 1.420(3)
C1AA C2AA 1.396(3)
C2AA C3AA 1.388(3)
C3AA C5AA 1.381(3)
C5AA C8AA 1.426(3)
C6AA H6AA 0.9500
C6AA C7AA 1.336(3)
C7AA H7AA 0.9500
O1TA C1TA 1.290(10)
O1TA C4TA 1.481(15)
C1TA H1TA 0.9900
C1TA H1TB 0.9900
C1TA C2TA 1.494(6)
C2TA H2TA 0.9900
C2TA H2TB 0.9900
C2TA C3TA 1.534(12)
C3TA H3TA 0.9900
C3TA H3TB 0.9900
C3TA C4TA 1.271(17)
C4TA H4TA 0.9900
C4TA H4TB 0.9900
O1TB C1TB 1.336(11)
O1TB C4TB 1.350(19)
C1TB H1TC 0.9900
C1TB H1TD 0.9900
C1TB C2TB 1.494(6)
C2TB H2TC 0.9900
C2TB H2TD 0.9900
C2TB C3TB 1.513(12)
C3TB H3TC 0.9900
C3TB H3TD 0.9900
C3TB C4TB 1.229(17)
C4TB H4TC 0.9900
C4TB H4TD 0.9900

loop_
_geom_torsion_atom_site_label_1
_geom_torsion_atom_site_label_2
_geom_torsion_atom_site_label_3
_geom_torsion_atom_site_label_4
_geom_torsion
O1 C5AA C8AA C7 7.1(3)
O1 C5AA C8AA C0AA -176.19(19)
O2 C7 C6AA C7AA -17.9(3)
O2 C7 C8AA C0AA 170.2(2)
O2 C7 C8AA C5AA -13.5(3)
O3 C0AA C1AA C16 -2.8(3)
O3 C0AA C1AA C2AA 178.78(19)
O3 C0AA C8AA C7 -10.2(3)
O3 C0AA C8AA C5AA 173.32(19)
C7 C6AA C7AA C10 -178.7(2)
C10 C11 C12 C13 -0.6(4)
C11 C10 C15 C14 -0.1(3)
C11 C10 C7AA C6AA 0.6(4)
C11 C12 C13 C14 0.0(4)
C12 C13 C14 C15 0.5(4)
C13 C14 C15 C10 -0.5(4)
C15 C10 C11 C12 0.7(3)
C15 C10 C7AA C6AA -179.6(2)
C16 C17 C18 O3 48.6(2)
C16 C17 C18 C19 164.01(18)
C16 C17 C18 C20 -71.0(2)
C16 C17' C18' O3' 174.76(16)
C16 C17' C18' C19' 62.2(2)
C16 C17' C18' C20' -66.1(2)
C16 C1AA C2AA O1AA 9.5(3)
C16 C1AA C2AA C3AA -169.3(2)
C17 C16 C17' C16' 113.9(2)
C17 C16 C17' C18' -119.8(2)
C17 C16 C1AA C0AA 35.0(3)
C17 C16 C1AA C2AA -146.6(2)
C18 O3 C0AA C1AA -8.0(3)
C18 O3 C0AA C8AA 175.01(19)
C21 C3AA C5AA O1 -2.4(3)
C21 C3AA C5AA C8AA 173.6(2)
O2' C7' C8' C9' 6.0(4)
O3' C2' C3' C4' -174.9(2)
O3' C2' C3' C16' 1.5(3)
O4' C4' C5' C6' -179.0(2)
O4' C4' C5' C21' -0.5(4)
C1' C2' C3' C4' 1.4(3)
C1' C2' C3' C16' 177.9(2)
C1' C7' C8' C9' -167.9(2)
C2' O3' C18' C17' 50.1(2)
C2' O3' C18' C19' 168.31(18)
C2' O3' C18' C20' -73.6(2)
C2' C1' C6' O1' -179.3(2)
C2' C1' C6' C5' 2.6(4)
C2' C1' C7' O2' 172.4(2)
C2' C1' C7' C8' -13.8(4)
C2' C3' C4' O4' 178.9(2)
C2' C3' C4' C5' 0.4(4)
C2' C3' C16' C17' -12.5(3)
C2' C3' C16' O1AA 110.6(2)
C3' C4' C5' C6' -0.7(4)
C3' C4' C5' C21' 177.9(2)
C3' C16' C17' C16 168.91(18)
C3' C16' C17' C18' 41.1(3)
C3' C16' O1AA C2AA 173.18(16)
C4' C3' C16' C17' 164.0(2)
C4' C3' C16' O1AA -73.0(3)
C4' C5' C6' O1' -179.1(2)
C4' C5' C6' C1' -0.9(4)
C6' C1' C2' O3' 173.7(2)
C6' C1' C2' C3' -2.8(3)
C6' C1' C7' O2' -11.0(3)
C6' C1' C7' C8' 162.8(2)
C7' C1' C2' O3' -9.7(3)
C7' C1' C2' C3' 173.9(2)
C7' C1' C6' O1' 3.8(3)
C7' C1' C6' C5' -174.3(2)
C7' C8' C9' C10' 174.4(2)
C8' C9' C10' C11' 13.5(4)
C8' C9' C10' C15' -163.1(3)
C9' C10' C11' C12' -174.5(3)
C9' C10' C15' C14' 175.7(3)
C10' C11' C12' C13' -0.4(4)
C11' C10' C15' C14' -1.1(4)
C11' C12' C13' C14' -2.5(4)
C12' C13' C14' C15' 3.5(5)
C13' C14' C15' C10' -1.8(5)
C15' C10' C11' C12' 2.1(4)
C16' C3' C4' O4' 2.4(3)
C16' C3' C4' C5' -176.1(2)
C16' C17' C18' O3' -58.7(2)
C16' C17' C18' C19' -171.28(18)
C16' C17' C18' C20' 60.4(2)
C16' O1AA C2AA C1AA 32.8(3)
C16' O1AA C2AA C3AA -148.28(19)
C17' C16 C17 C18 177.27(16)
C17' C16 C1AA C0AA 160.52(19)
C17' C16 C1AA C2AA -21.1(3)
C17' C16' O1AA C2AA -63.1(2)
C18' O3' C2' C1' 161.38(19)
C18' O3' C2' C3' -22.1(3)
C21' C5' C6' O1' 2.4(4)
C21' C5' C6' C1' -179.5(2)
O1AA C16' C17' C16 48.5(2)
O1AA C16' C17' C18' -79.3(2)
O1AA C2AA C3AA C21 -1.2(3)
O1AA C2AA C3AA C5AA 176.23(19)
C0AA O3 C18 C17 -15.9(3)
C0AA O3 C18 C19 -135.2(2)
C0AA O3 C18 C20 107.3(2)
C0AA C1AA C2AA O1AA -172.13(18)
C0AA C1AA C2AA C3AA 9.1(3)
C1AA C16 C17 C18 -56.8(2)
C1AA C16 C17' C16' -8.7(3)
C1AA C16 C17' C18' 117.5(2)
C1AA C0AA C8AA C7 172.8(2)
C1AA C0AA C8AA C5AA -3.7(3)
C1AA C2AA C3AA C21 177.6(2)
C1AA C2AA C3AA C5AA -4.9(3)
C2AA C3AA C5AA O1 -179.82(19)
C2AA C3AA C5AA C8AA -3.9(3)
C3AA C5AA C8AA C7 -168.7(2)
C3AA C5AA C8AA C0AA 8.0(3)
C6AA C7 C8AA C0AA -12.2(3)
C6AA C7 C8AA C5AA 164.2(2)
C7AA C10 C11 C12 -179.6(2)
C7AA C10 C15 C14 -179.9(2)
C8AA C7 C6AA C7AA 164.4(2)
C8AA C0AA C1AA C16 174.06(19)
C8AA C0AA C1AA C2AA -4.4(3)
O1TA C1TA C2TA C3TA -2.0(10)
C1TA O1TA C4TA C3TA 18.2(18)
C1TA C2TA C3TA C4TA 13.9(15)
C2TA C3TA C4TA O1TA -18.5(18)
C4TA O1TA C1TA C2TA -8.9(13)
O1TB C1TB C2TB C3TB 21.0(10)
C1TB O1TB C4TB C3TB -3(2)
C1TB C2TB C3TB C4TB -21.5(15)
C2TB C3TB C4TB O1TB 16(2)
C4TB O1TB C1TB C2TB -13.1(14)
